data_4500325
loop_
_publ_author_name
'Sarma, Rupam'
'Deka, Himangshu'
'Boudalis, Athanassios K.'
'Baruah, Jubaraj B.'

_publ_section_title
;
 Coordination Polymers of Lanthanide(III): Toward Encapsulation of
 Well-Defined Assembly of Guest Molecules
;
_journal_issue 2
_journal_name_full 'Crystal Growth &amp; Design'
_journal_page_first 547
_journal_paper_doi 10.1021/cg101432k
_journal_volume 11
_journal_year 2011
_chemical_formula_sum 'C38 H33 La N2 O12'
_chemical_formula_weight 848.57
_chemical_name_systematic
; 
 ? 
;
_space_group_IT_number 56
_symmetry_cell_setting orthorhombic
_symmetry_space_group_name_Hall '-P 2ac 2bc'
_symmetry_space_group_name_H-M 'P n a a'
_atom_sites_solution_hydrogens geom
_atom_sites_solution_primary direct
_atom_sites_solution_secondary difmap
_audit_creation_method SHELXL-97
_cell_angle_alpha 90.00
_cell_angle_beta 90.00
_cell_angle_gamma 90.00
_cell_formula_units_Z 4
_cell_length_a 10.139
_cell_length_b 17.804
_cell_length_c 20.010
_cell_measurement_reflns_used 4194
_cell_measurement_temperature 296(2)
_cell_measurement_theta_max 25.49
_cell_measurement_theta_min 1.53
_cell_volume 3612.100
_computing_structure_refinement 'SHELXL-97 (Sheldrick, 1997)'
_computing_structure_solution 'SHELXS-97 (Sheldrick, 1990)'
_diffrn_ambient_temperature 296(2)
_diffrn_measured_fraction_theta_full 0.990
_diffrn_measured_fraction_theta_max 0.990
_diffrn_radiation_monochromator graphite
_diffrn_radiation_source 'fine-focus sealed tube'
_diffrn_radiation_type MoK\a
_diffrn_radiation_wavelength 0.71073
_diffrn_reflns_av_R_equivalents 0.0130
_diffrn_reflns_av_sigmaI/netI 0.1335
_diffrn_reflns_limit_h_max 12
_diffrn_reflns_limit_h_min -12
_diffrn_reflns_limit_k_max 18
_diffrn_reflns_limit_k_min -20
_diffrn_reflns_limit_l_max 17
_diffrn_reflns_limit_l_min -24
_diffrn_reflns_number 10490
_diffrn_reflns_theta_full 25.49
_diffrn_reflns_theta_max 25.49
_diffrn_reflns_theta_min 1.53
_exptl_absorpt_coefficient_mu 1.250
_exptl_absorpt_correction_T_max 0.7854
_exptl_absorpt_correction_T_min 0.6467
_exptl_absorpt_correction_type multi-scan
_exptl_absorpt_process_details SADABS
_exptl_crystal_colour yellow
_exptl_crystal_density_diffrn 1.560
_exptl_crystal_density_method 'not measured'
_exptl_crystal_description block
_exptl_crystal_F_000 1712
_exptl_crystal_size_max 0.22
_exptl_crystal_size_mid 0.19
_exptl_crystal_size_min 0.16
_refine_diff_density_max 2.167
_refine_diff_density_min -2.019
_refine_diff_density_rms 0.163
_refine_ls_extinction_method none
_refine_ls_goodness_of_fit_ref 1.004
_refine_ls_hydrogen_treatment constr
_refine_ls_matrix_type full
_refine_ls_number_parameters 241
_refine_ls_number_reflns 3334
_refine_ls_number_restraints 2
_refine_ls_restrained_S_all 1.004
_refine_ls_R_factor_all 0.1502
_refine_ls_R_factor_gt 0.0802
_refine_ls_shift/su_max 0.000
_refine_ls_shift/su_mean 0.000
_refine_ls_structure_factor_coef Fsqd
_refine_ls_weighting_details 'calc w=1/[\s^2^(Fo^2^)+(0.0842P)^2^+19.9311P] where P=(Fo^2^+2Fc^2^)/3'
_refine_ls_weighting_scheme calc
_refine_ls_wR_factor_gt 0.1766
_refine_ls_wR_factor_ref 0.2109
_reflns_number_gt 1803
_reflns_number_total 3334
_reflns_threshold_expression >2sigma(I)
_cod_data_source_file cg101432k_si_005.cif
_cod_data_source_block labnbpno_0m
_cod_depositor_comments
;
The following automatic conversions were performed:

'_exptl_absorpt_correction_type' value 'Multi-scan' changed to
'multi-scan' according to
/home/saulius/struct/CIF-dictionaries/cif_core.dic dictionary named
'cif_core.dic' version 2.4.1 from 2010-06-29.

Automatic conversion script
Id: cif_fix_values 1715 2011-07-08 13:25:40Z adriana 
;
_cod_original_cell_volume 3612.0
_cod_original_sg_symbol_H-M Pnaa
_cod_database_code 4500325

loop_
_symmetry_equiv_pos_as_xyz
'x, y, z'
'-x+1/2, -y, z+1/2'
'x, -y+1/2, -z+1/2'
'-x+1/2, y+1/2, -z'
'-x, -y, -z'
'x-1/2, y, -z-1/2'
'-x, y-1/2, z-1/2'
'x-1/2, -y-1/2, z'

loop_
_atom_site_label
_atom_site_type_symbol
_atom_site_fract_x
_atom_site_fract_y
_atom_site_fract_z
_atom_site_U_iso_or_equiv
_atom_site_adp_type
_atom_site_occupancy
_atom_site_symmetry_multiplicity
_atom_site_calc_flag
_atom_site_refinement_flags
La1 La 1.03061(8) 0.2500 0.2500 0.0276(3) Uani 1 2 d S
O3 O 1.1483(7) 0.1403(4) 0.3069(4) 0.042(2) Uani 1 1 d .
O1 O 0.8627(7) 0.2184(4) 0.3302(4) 0.045(2) Uani 1 1 d .
N1 N 1.1098(9) 0.0994(5) 0.3597(5) 0.037(2) Uani 1 1 d .
O2 O 0.6484(7) 0.1956(5) 0.3481(4) 0.051(2) Uani 1 1 d .
C2 C 0.7925(10) 0.1923(6) 0.4406(5) 0.034(3) Uani 1 1 d .
C8 C 0.9981(10) 0.0607(7) 0.3562(6) 0.044(3) Uani 1 1 d .
H8 H 0.9502 0.0598 0.3166 0.052 Uiso 1 1 calc R
C3 C 0.7046(12) 0.1529(7) 0.4803(6) 0.047(3) Uani 1 1 d .
H3 H 0.6256 0.1349 0.4629 0.056 Uiso 1 1 calc R
C10 C 1.0241(11) 0.0211(6) 0.4707(6) 0.037(3) Uani 1 1 d .
C11 C 1.1413(11) 0.0601(7) 0.4699(6) 0.046(3) Uani 1 1 d .
H11 H 1.1939 0.0593 0.5080 0.055 Uiso 1 1 calc R
C9 C 0.9526(11) 0.0214(7) 0.4118(6) 0.043(3) Uani 1 1 d .
H9 H 0.8735 -0.0049 0.4093 0.052 Uiso 1 1 calc R
C7 C 0.9120(11) 0.2198(7) 0.4680(6) 0.045(3) Uani 1 1 d .
H7 H 0.9714 0.2461 0.4414 0.054 Uiso 1 1 calc R
C4 C 0.7380(14) 0.1412(8) 0.5470(7) 0.062(4) Uani 1 1 d .
H4 H 0.6812 0.1144 0.5746 0.075 Uiso 1 1 calc R
C12 C 1.1833(11) 0.0997(7) 0.4159(6) 0.044(3) Uani 1 1 d .
H12 H 1.2617 0.1267 0.4177 0.053 Uiso 1 1 calc R
C5 C 0.8549(15) 0.1690(9) 0.5726(7) 0.067(4) Uani 1 1 d .
H5 H 0.8753 0.1608 0.6173 0.081 Uiso 1 1 calc R
C6 C 0.9390(13) 0.2074(9) 0.5345(7) 0.063(4) Uani 1 1 d .
H6 H 1.0167 0.2258 0.5530 0.075 Uiso 1 1 calc R
O5 O 0.0659(9) 0.5386(6) 0.4608(4) 0.066(3) Uani 1 1 d .
H5A H 0.0381 0.5063 0.4864 0.098 Uiso 0.50 1 calc PR
H4A H 0.8341 0.1281 0.2188 0.098 Uiso 1 1 d RD
H4B H 0.9431 0.1131 0.1803 0.098 Uiso 1 1 d RD
O6 O -0.0204(9) 0.4658(6) 0.3838(5) 0.077(3) Uani 1 1 d .
C19 C 0.1772(13) 0.5215(8) 0.2922(7) 0.059(4) Uani 1 1 d .
H19 H 0.1443 0.4740 0.2826 0.070 Uiso 1 1 calc R
C13 C 0.0534(11) 0.5161(8) 0.4008(7) 0.051(4) Uani 1 1 d .
C14 C 0.1408(13) 0.5561(8) 0.3517(7) 0.057(4) Uani 1 1 d .
C18 C 0.2608(16) 0.5555(10) 0.2467(9) 0.083(5) Uani 1 1 d .
H18 H 0.2829 0.5317 0.2068 0.099 Uiso 1 1 calc R
C15 C 0.1895(17) 0.6263(9) 0.3645(8) 0.078(5) Uani 1 1 d .
H15 H 0.1663 0.6508 0.4038 0.094 Uiso 1 1 calc R
C16 C 0.274(2) 0.6615(10) 0.3191(10) 0.104(7) Uani 1 1 d .
H16 H 0.3045 0.7097 0.3281 0.124 Uiso 1 1 calc R
C17 C 0.311(2) 0.6264(11) 0.2620(9) 0.096(6) Uani 1 1 d .
H17 H 0.3703 0.6495 0.2331 0.115 Uiso 1 1 calc R
C1 C 0.7644(9) 0.2028(6) 0.3672(6) 0.031(3) Uani 1 1 d .
O4 O 0.9151(7) 0.1277(5) 0.2159(4) 0.043(2) Uani 1 1 d D

loop_
_atom_site_aniso_label
_atom_site_aniso_U_11
_atom_site_aniso_U_22
_atom_site_aniso_U_33
_atom_site_aniso_U_23
_atom_site_aniso_U_13
_atom_site_aniso_U_12
La1 0.0229(4) 0.0390(5) 0.0209(4) 0.0028(6) 0.000 0.000
O3 0.032(4) 0.044(5) 0.051(6) 0.006(4) -0.002(4) 0.003(4)
O1 0.035(4) 0.059(5) 0.042(5) -0.001(4) 0.009(4) -0.012(4)
N1 0.038(5) 0.043(6) 0.030(6) 0.008(5) 0.003(4) 0.004(4)
O2 0.041(5) 0.075(7) 0.038(5) 0.009(5) -0.006(4) -0.012(5)
C2 0.037(6) 0.040(7) 0.024(6) -0.002(5) -0.001(5) 0.009(5)
C8 0.026(6) 0.060(8) 0.046(8) 0.002(7) -0.007(5) -0.006(5)
C3 0.047(7) 0.055(9) 0.037(7) 0.008(6) 0.005(6) -0.011(6)
C10 0.038(6) 0.036(7) 0.036(7) 0.007(5) -0.006(6) -0.001(6)
C11 0.036(6) 0.071(9) 0.031(7) 0.010(6) -0.010(5) -0.012(6)
C9 0.042(7) 0.041(7) 0.048(8) 0.021(6) -0.011(6) -0.014(6)
C7 0.037(6) 0.060(8) 0.038(7) 0.003(6) 0.002(6) -0.005(6)
C4 0.074(10) 0.063(10) 0.050(9) 0.021(8) 0.009(8) 0.000(8)
C12 0.038(7) 0.054(9) 0.040(8) 0.016(7) -0.008(6) -0.006(6)
C5 0.082(11) 0.096(13) 0.024(7) 0.003(8) -0.009(8) 0.015(10)
C6 0.062(9) 0.084(11) 0.043(9) -0.003(8) -0.019(7) -0.012(8)
O5 0.068(6) 0.085(7) 0.044(6) -0.017(5) -0.013(5) -0.016(5)
O6 0.059(6) 0.110(9) 0.060(7) -0.041(6) -0.008(5) -0.019(6)
C19 0.066(9) 0.056(9) 0.053(10) -0.012(8) -0.002(7) 0.001(7)
C13 0.035(7) 0.060(9) 0.057(9) -0.026(8) -0.006(6) 0.007(6)
C14 0.062(8) 0.051(9) 0.057(10) -0.016(8) -0.014(8) 0.013(7)
C18 0.100(12) 0.086(12) 0.062(10) -0.001(11) 0.019(10) 0.013(10)
C15 0.126(15) 0.066(12) 0.043(9) 0.000(9) -0.008(10) 0.016(10)
C16 0.18(2) 0.055(12) 0.080(14) -0.004(11) -0.011(14) -0.010(12)
C17 0.149(18) 0.075(12) 0.064(15) 0.004(11) 0.009(11) -0.015(12)
C1 0.022(5) 0.035(7) 0.036(7) 0.005(5) 0.004(5) -0.002(5)
O4 0.035(4) 0.060(6) 0.034(5) 0.004(4) -0.006(4) -0.010(4)

loop_
_atom_type_symbol
_atom_type_description
_atom_type_scat_dispersion_real
_atom_type_scat_dispersion_imag
_atom_type_scat_source
C C 0.0033 0.0016 'International Tables Vol C Tables 4.2.6.8 and 6.1.1.4'
H H 0.0000 0.0000 'International Tables Vol C Tables 4.2.6.8 and 6.1.1.4'
La La -0.2871 2.4523 'International Tables Vol C Tables 4.2.6.8 and 6.1.1.4'
N N 0.0061 0.0033 'International Tables Vol C Tables 4.2.6.8 and 6.1.1.4'
O O 0.0106 0.0060 'International Tables Vol C Tables 4.2.6.8 and 6.1.1.4'

loop_
_geom_angle_atom_site_label_1
_geom_angle_atom_site_label_2
_geom_angle_atom_site_label_3
_geom_angle
_geom_angle_site_symmetry_1
_geom_angle_site_symmetry_3
O1 La1 O1 89.9(4) . 3
O1 La1 O2 84.5(3) . 8_665
O1 La1 O2 140.6(3) 3 8_665
O1 La1 O2 140.6(3) . 6_656
O1 La1 O2 84.5(3) 3 6_656
O2 La1 O2 122.8(4) 8_665 6_656
O1 La1 O3 81.6(3) . .
O1 La1 O3 143.7(3) 3 .
O2 La1 O3 73.9(3) 8_665 .
O2 La1 O3 80.2(3) 6_656 .
O1 La1 O3 143.7(3) . 3
O1 La1 O3 81.6(3) 3 3
O2 La1 O3 80.2(3) 8_665 3
O2 La1 O3 73.9(3) 6_656 3
O3 La1 O3 124.4(3) . 3
O1 La1 O4 69.9(3) . .
O1 La1 O4 72.4(3) 3 .
O2 La1 O4 139.3(3) 8_665 .
O2 La1 O4 71.3(2) 6_656 .
O3 La1 O4 71.5(2) . .
O3 La1 O4 138.0(3) 3 .
O1 La1 O4 72.4(3) . 3
O1 La1 O4 69.9(3) 3 3
O2 La1 O4 71.3(2) 8_665 3
O2 La1 O4 139.3(3) 6_656 3
O3 La1 O4 138.0(3) . 3
O3 La1 O4 71.5(2) 3 3
O4 La1 O4 125.6(3) . 3
N1 O3 La1 129.0(6) . .
C1 O1 La1 173.4(8) . .
C8 N1 O3 119.2(9) . .
C8 N1 C12 121.2(10) . .
O3 N1 C12 119.6(9) . .
C1 O2 La1 130.9(7) . 6_556
C3 C2 C7 120.2(11) . .
C3 C2 C1 120.0(10) . .
C7 C2 C1 119.8(10) . .
N1 C8 C9 120.1(11) . .
C4 C3 C2 118.0(12) . .
C11 C10 C9 116.2(10) . .
C11 C10 C10 123.5(13) . 5_756
C9 C10 C10 120.4(12) . 5_756
C12 C11 C10 122.8(11) . .
C10 C9 C8 120.6(10) . .
C6 C7 C2 119.3(12) . .
C5 C4 C3 120.6(13) . .
C11 C12 N1 119.2(11) . .
C6 C5 C4 121.4(13) . .
C5 C6 C7 120.6(13) . .
C18 C19 C14 122.2(15) . .
O6 C13 O5 124.0(14) . .
O6 C13 C14 121.9(13) . .
O5 C13 C14 114.1(12) . .
C15 C14 C19 117.9(15) . .
C15 C14 C13 121.7(13) . .
C19 C14 C13 120.4(13) . .
C19 C18 C17 118.3(16) . .
C14 C15 C16 120.7(16) . .
C17 C16 C15 120.8(17) . .
C16 C17 C18 120.1(19) . .
O2 C1 O1 125.7(11) . .
O2 C1 C2 117.8(9) . .
O1 C1 C2 116.5(9) . .

loop_
_geom_bond_atom_site_label_1
_geom_bond_atom_site_label_2
_geom_bond_distance
_geom_bond_site_symmetry_2
La1 O1 2.407(7) .
La1 O1 2.407(7) 3
La1 O2 2.493(8) 8_665
La1 O2 2.493(8) 6_656
La1 O3 2.557(7) .
La1 O3 2.557(7) 3
La1 O4 2.564(7) .
La1 O4 2.564(7) 3
O3 N1 1.341(11) .
O1 C1 1.272(12) .
N1 C8 1.328(13) .
N1 C12 1.349(14) .
O2 C1 1.244(11) .
O2 La1 2.493(8) 6_556
C2 C3 1.385(15) .
C2 C7 1.418(15) .
C2 C1 1.506(14) .
C8 C9 1.392(16) .
C3 C4 1.393(17) .
C10 C11 1.376(15) .
C10 C9 1.384(15) .
C10 C10 1.48(2) 5_756
C11 C12 1.358(15) .
C7 C6 1.376(16) .
C4 C5 1.383(19) .
C5 C6 1.332(18) .
O5 C13 1.273(14) .
O6 C13 1.214(14) .
C19 C18 1.38(2) .
C19 C14 1.392(18) .
C13 C14 1.503(19) .
C14 C15 1.368(19) .
C18 C17 1.40(2) .
C15 C16 1.39(2) .
C16 C17 1.36(2) .
